data_1517041
loop_
_publ_author_name
'Rui-Li Zhao'
'Ke-Fen Yue'
'Chun-sheng Zhou'
'Qiao-De-Mei Cheng'
'Jing-Tao Shi'
'Yong-Liang Liu'
'Yao-Yu Wang'

_publ_section_title
;
 A study of zinc(II) coordination polymers with identical meso-helix based
 on 1,4-bis(2-methyl-imidazol-1-yl)butane
;
_journal_name_full
;
Inorganica Chimica Acta
;
_journal_page_first 25
_journal_page_last 32
_journal_volume 402
_journal_year 2013
_chemical_formula_sum 'C16 H22 N4 O5 Zn'
_chemical_formula_weight 415.75
_space_group_IT_number 29
_symmetry_cell_setting orthorhombic
_symmetry_space_group_name_Hall 'P 2c -2ac'
_symmetry_space_group_name_H-M 'P c a 21'
_atom_sites_solution_hydrogens geom
_atom_sites_solution_primary direct
_atom_sites_solution_secondary difmap
_cell_angle_alpha 90.00
_cell_angle_beta 90.00
_cell_angle_gamma 90.00
_cell_formula_units_Z 4
_cell_length_a 15.910(5)
_cell_length_b 8.949(3)
_cell_length_c 13.459(4)
_cell_measurement_reflns_used 4504
_cell_measurement_temperature 296(2)
_cell_measurement_theta_max 25.58
_cell_measurement_theta_min 2.56
_cell_volume 1916.3(10)
_computing_cell_refinement 'Bruker SAINT'
_computing_data_collection 'Bruker APEX2'
_computing_data_reduction 'Bruker SAINT'
_computing_molecular_graphics 'Bruker SHELXTL'
_computing_publication_material 'Bruker SHELXTL'
_computing_structure_refinement 'SHELXL-97 (Sheldrick, 2008)'
_computing_structure_solution 'SHELXS-97 (Sheldrick, 2008)'
_diffrn_ambient_temperature 296(2)
_diffrn_measured_fraction_theta_full 0.999
_diffrn_measured_fraction_theta_max 0.999
_diffrn_measurement_device_type 'Bruker APEX-II CCD'
_diffrn_measurement_method '\f and \w scans'
_diffrn_radiation_monochromator graphite
_diffrn_radiation_source 'fine-focus sealed tube'
_diffrn_radiation_type MoK\a
_diffrn_radiation_wavelength 0.71073
_diffrn_reflns_av_R_equivalents 0.0441
_diffrn_reflns_av_sigmaI/netI 0.0421
_diffrn_reflns_limit_h_max 18
_diffrn_reflns_limit_h_min -17
_diffrn_reflns_limit_k_max 8
_diffrn_reflns_limit_k_min -10
_diffrn_reflns_limit_l_max 16
_diffrn_reflns_limit_l_min -16
_diffrn_reflns_number 9136
_diffrn_reflns_theta_full 25.10
_diffrn_reflns_theta_max 25.10
_diffrn_reflns_theta_min 2.28
_exptl_absorpt_coefficient_mu 1.315
_exptl_absorpt_correction_T_max 0.8343
_exptl_absorpt_correction_T_min 0.6830
_exptl_absorpt_correction_type none
_exptl_crystal_density_diffrn 1.441
_exptl_crystal_density_meas 0
_exptl_crystal_density_method 'not measured'
_exptl_crystal_F_000 864
_exptl_crystal_size_max 0.31
_exptl_crystal_size_mid 0.23
_exptl_crystal_size_min 0.14
_refine_diff_density_max 0.647
_refine_diff_density_min -0.330
_refine_diff_density_rms 0.057
_refine_ls_abs_structure_details 'Flack H D (1983), Acta Cryst. A39, 876-881'
_refine_ls_abs_structure_Flack 0.566(18)
_refine_ls_extinction_coef 0.0000(6)
_refine_ls_extinction_expression Fc^*^=kFc[1+0.001xFc^2^\l^3^/sin(2\q)]^-1/4^
_refine_ls_extinction_method SHELXL
_refine_ls_goodness_of_fit_ref 1.036
_refine_ls_hydrogen_treatment mixed
_refine_ls_matrix_type full
_refine_ls_number_parameters 238
_refine_ls_number_reflns 3374
_refine_ls_number_restraints 1
_refine_ls_restrained_S_all 1.036
_refine_ls_R_factor_all 0.0432
_refine_ls_R_factor_gt 0.0399
_refine_ls_shift/su_max 1.405
_refine_ls_shift/su_mean 0.006
_refine_ls_structure_factor_coef Fsqd
_refine_ls_weighting_details 'calc w=1/[\s^2^(Fo^2^)+(0.0669P)^2^+0.9624P] where P=(Fo^2^+2Fc^2^)/3'
_refine_ls_weighting_scheme calc
_refine_ls_wR_factor_gt 0.1079
_refine_ls_wR_factor_ref 0.1108
_reflns_number_gt 3098
_reflns_number_total 3374
_reflns_threshold_expression >2sigma(I)
_cod_data_source_file ICA-2013-402-25-32-2.cif
_cod_data_source_block xb3213
_cod_original_cell_volume 1916.4(9)
_cod_original_sg_symbol_H-M Pca2(1)
_cod_database_code 1517041

loop_
_symmetry_equiv_pos_as_xyz
'x, y, z'
'-x, -y, z+1/2'
'x+1/2, -y, z'
'-x+1/2, y, z+1/2'

loop_
_atom_site_label
_atom_site_type_symbol
_atom_site_fract_x
_atom_site_fract_y
_atom_site_fract_z
_atom_site_U_iso_or_equiv
_atom_site_adp_type
_atom_site_occupancy
_atom_site_symmetry_multiplicity
_atom_site_calc_flag
_atom_site_refinement_flags
Zn1 Zn 0.19387(2) -0.14230(4) 0.76798(5) 0.03627(15) Uani 1 1 d .
N5 N 0.28574(19) 0.0091(4) 0.7304(2) 0.0374(7) Uani 1 1 d .
N6 N 0.3842(2) 0.1806(4) 0.7393(3) 0.0401(8) Uani 1 1 d .
N7 N 0.4944(2) 0.8466(3) 0.7910(3) 0.0419(10) Uani 1 1 d .
N8 N 0.59306(19) 1.0157(4) 0.7998(2) 0.0380(8) Uani 1 1 d .
O1 O 0.2480(2) -0.2407(4) 0.8885(3) 0.0559(8) Uani 1 1 d .
O2 O 0.1253(2) -0.3498(5) 0.8830(4) 0.0827(13) Uani 1 1 d .
O3 O 0.4193(2) -0.2827(6) 1.0872(3) 0.0824(13) Uani 1 1 d .
O4 O 0.2910(2) -0.2708(4) 1.1541(3) 0.0646(10) Uani 1 1 d .
C1 C 0.3001(3) 0.1398(6) 0.8949(4) 0.0615(15) Uani 1 1 d .
H1A H 0.3484 0.1782 0.9291 0.092 Uiso 1 1 calc R
H1B H 0.2821 0.0487 0.9260 0.092 Uiso 1 1 calc R
H1C H 0.2554 0.2118 0.8976 0.092 Uiso 1 1 calc R
C2 C 0.3223(2) 0.1096(4) 0.7889(3) 0.0378(10) Uani 1 1 d .
C3 C 0.3248(3) 0.0189(5) 0.6393(3) 0.0443(9) Uani 1 1 d .
H3 H 0.3115 -0.0376 0.5835 0.053 Uiso 1 1 calc R
C4 C 0.3855(3) 0.1240(5) 0.6442(4) 0.0486(10) Uani 1 1 d .
H4 H 0.4214 0.1527 0.5930 0.058 Uiso 1 1 calc R
C5 C 0.4405(2) 0.2989(4) 0.7759(4) 0.0480(9) Uani 1 1 d .
H5A H 0.4959 0.2854 0.7473 0.058 Uiso 1 1 calc R
H5B H 0.4457 0.2906 0.8475 0.058 Uiso 1 1 calc R
C6 C 0.4084(3) 0.4524(4) 0.7500(4) 0.0459(11) Uani 1 1 d .
H6A H 0.3552 0.4694 0.7833 0.055 Uiso 1 1 calc R
H6B H 0.3987 0.4582 0.6789 0.055 Uiso 1 1 calc R
C7 C 0.4708(2) 0.5732(4) 0.7806(4) 0.0448(10) Uani 1 1 d .
H7A H 0.4805 0.5673 0.8517 0.054 Uiso 1 1 calc R
H7B H 0.5240 0.5563 0.7472 0.054 Uiso 1 1 calc R
C8 C 0.4386(2) 0.7273(4) 0.7547(4) 0.0476(10) Uani 1 1 d .
H8A H 0.4332 0.7355 0.6832 0.057 Uiso 1 1 calc R
H8B H 0.3832 0.7405 0.7835 0.057 Uiso 1 1 calc R
C9 C 0.4921(3) 0.9038(5) 0.8852(3) 0.0485(10) Uani 1 1 d .
H9 H 0.4558 0.8754 0.9359 0.058 Uiso 1 1 calc R
C10 C 0.5525(2) 1.0091(5) 0.8907(3) 0.0458(10) Uani 1 1 d .
H10 H 0.5648 1.0674 0.9460 0.055 Uiso 1 1 calc R
C11 C 0.5571(2) 0.9155(4) 0.7421(3) 0.0392(10) Uani 1 1 d .
C12 C 0.5817(3) 0.8844(6) 0.6371(4) 0.0603(13) Uani 1 1 d .
H12A H 0.6121 0.9683 0.6109 0.090 Uiso 1 1 calc R
H12B H 0.5321 0.8677 0.5980 0.090 Uiso 1 1 calc R
H12C H 0.6167 0.7970 0.6349 0.090 Uiso 1 1 calc R
C13 C 0.1978(3) -0.3365(5) 0.9181(4) 0.0451(11) Uani 1 1 d .
C14 C 0.2240(3) -0.4428(6) 0.9995(4) 0.0481(11) Uani 1 1 d .
H14A H 0.1922 -0.4185 1.0588 0.058 Uiso 1 1 calc R
H14B H 0.2081 -0.5431 0.9796 0.058 Uiso 1 1 calc R
C15 C 0.3143(3) -0.4443(6) 1.0259(4) 0.0502(12) Uani 1 1 d .
H15A H 0.3466 -0.4414 0.9648 0.060 Uiso 1 1 calc R
H15B H 0.3266 -0.5388 1.0582 0.060 Uiso 1 1 calc R
C16 C 0.3451(3) -0.3203(5) 1.0924(3) 0.0449(10) Uani 1 1 d .
O5 O 0.0044(3) 0.5797(7) 1.0278(4) 0.1026(16) Uani 1 1 d .

loop_
_atom_site_aniso_label
_atom_site_aniso_U_11
_atom_site_aniso_U_22
_atom_site_aniso_U_33
_atom_site_aniso_U_23
_atom_site_aniso_U_13
_atom_site_aniso_U_12
Zn1 0.0289(2) 0.0372(2) 0.0427(2) -0.0017(2) -0.0001(2) -0.00015(15)
N5 0.0340(15) 0.0382(17) 0.0399(17) -0.0003(14) 0.0029(13) -0.0053(14)
N6 0.0352(17) 0.0356(16) 0.050(2) 0.0015(13) -0.0009(13) -0.0048(14)
N7 0.0360(17) 0.0360(17) 0.054(3) 0.0036(14) 0.0043(14) -0.0024(12)
N8 0.0339(16) 0.0393(18) 0.0408(18) 0.0007(13) 0.0027(13) -0.0027(14)
O1 0.0534(17) 0.0570(19) 0.0572(18) 0.0138(16) -0.0010(15) -0.0033(16)
O2 0.052(2) 0.084(3) 0.112(4) 0.018(2) -0.028(2) -0.0079(18)
O3 0.051(2) 0.122(4) 0.073(3) -0.003(3) -0.0002(18) -0.031(2)
O4 0.0498(17) 0.069(3) 0.075(2) -0.034(2) -0.0017(17) 0.0089(17)
C1 0.068(3) 0.065(4) 0.051(3) -0.015(2) 0.010(2) -0.019(2)
C2 0.0357(18) 0.0352(19) 0.042(3) 0.0008(16) 0.0015(16) -0.0022(15)
C3 0.052(2) 0.045(2) 0.036(2) -0.0047(18) 0.0053(18) -0.0079(19)
C4 0.050(2) 0.052(3) 0.044(2) 0.0031(19) 0.011(2) -0.0065(19)
C5 0.0390(18) 0.0393(18) 0.066(3) 0.001(3) -0.008(2) -0.0087(16)
C6 0.0411(19) 0.0376(19) 0.059(3) 0.0027(19) -0.0041(19) -0.0047(16)
C7 0.0369(18) 0.0365(18) 0.061(3) 0.000(2) -0.001(2) -0.0026(15)
C8 0.0370(18) 0.0357(19) 0.070(3) 0.007(2) 0.000(2) -0.0064(15)
C9 0.049(2) 0.052(3) 0.045(2) 0.007(2) 0.0129(19) -0.004(2)
C10 0.047(2) 0.052(3) 0.038(2) 0.0005(18) 0.0019(17) -0.003(2)
C11 0.0349(19) 0.036(2) 0.047(3) 0.0000(16) 0.0036(15) 0.0004(17)
C12 0.060(3) 0.069(3) 0.051(3) -0.016(2) 0.011(2) -0.012(3)
C13 0.042(3) 0.043(3) 0.050(3) -0.003(2) -0.0025(18) 0.0010(18)
C14 0.046(3) 0.043(2) 0.055(3) 0.0022(19) -0.005(2) -0.007(2)
C15 0.055(3) 0.047(3) 0.048(3) -0.006(2) -0.0080(19) 0.014(2)
C16 0.044(3) 0.051(2) 0.040(2) 0.0022(19) -0.0092(19) 0.005(2)
O5 0.079(3) 0.133(4) 0.095(3) -0.029(3) 0.006(2) -0.014(3)

loop_
_atom_type_symbol
_atom_type_description
_atom_type_scat_dispersion_real
_atom_type_scat_dispersion_imag
_atom_type_scat_source
C C 0.0033 0.0016 'International Tables Vol C Tables 4.2.6.8 and 6.1.1.4'
H H 0.0000 0.0000 'International Tables Vol C Tables 4.2.6.8 and 6.1.1.4'
N N 0.0061 0.0033 'International Tables Vol C Tables 4.2.6.8 and 6.1.1.4'
O O 0.0106 0.0060 'International Tables Vol C Tables 4.2.6.8 and 6.1.1.4'
Zn Zn 0.2839 1.4301 'International Tables Vol C Tables 4.2.6.8 and 6.1.1.4'

loop_
_geom_angle_atom_site_label_1
_geom_angle_atom_site_label_2
_geom_angle_atom_site_label_3
_geom_angle
_geom_angle_site_symmetry_1
_geom_angle_site_symmetry_3
O4 Zn1 N8 127.18(15) 4_554 3_465
O4 Zn1 O1 108.79(16) 4_554 .
N8 Zn1 O1 114.28(14) 3_465 .
O4 Zn1 N5 96.22(15) 4_554 .
N8 Zn1 N5 104.38(13) 3_465 .
O1 Zn1 N5 100.38(13) . .
C2 N5 C3 106.6(3) . .
C2 N5 Zn1 127.7(3) . .
C3 N5 Zn1 125.6(3) . .
C2 N6 C4 107.3(3) . .
C2 N6 C5 128.1(4) . .
C4 N6 C5 124.6(4) . .
C11 N7 C9 107.6(3) . .
C11 N7 C8 128.2(4) . .
C9 N7 C8 124.2(4) . .
C11 N8 C10 106.9(3) . .
C11 N8 Zn1 127.2(3) . 3_565
C10 N8 Zn1 125.7(3) . 3_565
C13 O1 Zn1 106.5(3) . .
C16 O4 Zn1 129.7(3) . 4
C2 C1 H1A 109.5 . .
C2 C1 H1B 109.5 . .
H1A C1 H1B 109.5 . .
C2 C1 H1C 109.5 . .
H1A C1 H1C 109.5 . .
H1B C1 H1C 109.5 . .
N5 C2 N6 110.2(3) . .
N5 C2 C1 125.7(4) . .
N6 C2 C1 124.1(4) . .
C4 C3 N5 108.9(4) . .
C4 C3 H3 125.6 . .
N5 C3 H3 125.6 . .
C3 C4 N6 106.9(4) . .
C3 C4 H4 126.5 . .
N6 C4 H4 126.5 . .
N6 C5 C6 111.8(3) . .
N6 C5 H5A 109.2 . .
C6 C5 H5A 109.2 . .
N6 C5 H5B 109.2 . .
C6 C5 H5B 109.2 . .
H5A C5 H5B 107.9 . .
C5 C6 C7 111.3(3) . .
C5 C6 H6A 109.4 . .
C7 C6 H6A 109.4 . .
C5 C6 H6B 109.4 . .
C7 C6 H6B 109.4 . .
H6A C6 H6B 108.0 . .
C8 C7 C6 111.3(3) . .
C8 C7 H7A 109.4 . .
C6 C7 H7A 109.4 . .
C8 C7 H7B 109.4 . .
C6 C7 H7B 109.4 . .
H7A C7 H7B 108.0 . .
N7 C8 C7 112.4(3) . .
N7 C8 H8A 109.1 . .
C7 C8 H8A 109.1 . .
N7 C8 H8B 109.1 . .
C7 C8 H8B 109.1 . .
H8A C8 H8B 107.9 . .
C10 C9 N7 107.1(4) . .
C10 C9 H9 126.5 . .
N7 C9 H9 126.5 . .
C9 C10 N8 108.3(4) . .
C9 C10 H10 125.9 . .
N8 C10 H10 125.9 . .
N8 C11 N7 110.2(3) . .
N8 C11 C12 124.9(4) . .
N7 C11 C12 124.9(4) . .
C11 C12 H12A 109.5 . .
C11 C12 H12B 109.5 . .
H12A C12 H12B 109.5 . .
C11 C12 H12C 109.5 . .
H12A C12 H12C 109.5 . .
H12B C12 H12C 109.5 . .
O1 C13 O2 122.6(5) . .
O1 C13 C14 119.5(4) . .
O2 C13 C14 117.9(4) . .
C15 C14 C13 116.6(4) . .
C15 C14 H14A 108.1 . .
C13 C14 H14A 108.1 . .
C15 C14 H14B 108.1 . .
C13 C14 H14B 108.1 . .
H14A C14 H14B 107.3 . .
C14 C15 C16 116.8(4) . .
C14 C15 H15A 108.1 . .
C16 C15 H15A 108.1 . .
C14 C15 H15B 108.1 . .
C16 C15 H15B 108.1 . .
H15A C15 H15B 107.3 . .
O3 C16 O4 126.2(5) . .
O3 C16 C15 118.7(4) . .
O4 C16 C15 115.0(4) . .

loop_
_geom_bond_atom_site_label_1
_geom_bond_atom_site_label_2
_geom_bond_distance
_geom_bond_site_symmetry_2
Zn1 O4 1.932(3) 4_554
Zn1 N8 2.010(3) 3_465
Zn1 O1 2.036(3) .
Zn1 N5 2.056(3) .
N5 C2 1.329(5) .
N5 C3 1.378(5) .
N6 C2 1.349(5) .
N6 C4 1.377(6) .
N6 C5 1.471(5) .
N7 C11 1.344(5) .
N7 C9 1.368(6) .
N7 C8 1.473(5) .
N8 C11 1.317(5) .
N8 C10 1.384(5) .
N8 Zn1 2.010(3) 3_565
O1 C13 1.238(6) .
O2 C13 1.252(6) .
O3 C16 1.229(6) .
O4 C16 1.275(6) .
O4 Zn1 1.932(3) 4
C1 C2 1.495(7) .
C1 H1A 0.9600 .
C1 H1B 0.9600 .
C1 H1C 0.9600 .
C3 C4 1.350(6) .
C3 H3 0.9300 .
C4 H4 0.9300 .
C5 C6 1.506(6) .
C5 H5A 0.9700 .
C5 H5B 0.9700 .
C6 C7 1.525(5) .
C6 H6A 0.9700 .
C6 H6B 0.9700 .
C7 C8 1.512(6) .
C7 H7A 0.9700 .
C7 H7B 0.9700 .
C8 H8A 0.9700 .
C8 H8B 0.9700 .
C9 C10 1.348(6) .
C9 H9 0.9300 .
C10 H10 0.9300 .
C11 C12 1.492(6) .
C12 H12A 0.9600 .
C12 H12B 0.9600 .
C12 H12C 0.9600 .
C13 C14 1.510(7) .
C14 C15 1.481(6) .
C14 H14A 0.9700 .
C14 H14B 0.9700 .
C15 C16 1.508(7) .
C15 H15A 0.9700 .
C15 H15B 0.9700 .

loop_
_geom_torsion_atom_site_label_1
_geom_torsion_atom_site_label_2
_geom_torsion_atom_site_label_3
_geom_torsion_atom_site_label_4
_geom_torsion
_geom_torsion_site_symmetry_1
O4 Zn1 N5 C2 -162.9(3) 4_554
N8 Zn1 N5 C2 66.1(3) 3_465
O1 Zn1 N5 C2 -52.5(3) .
O4 Zn1 N5 C3 13.0(4) 4_554
N8 Zn1 N5 C3 -117.9(3) 3_465
O1 Zn1 N5 C3 123.5(4) .
O4 Zn1 O1 C13 -79.4(3) 4_554
N8 Zn1 O1 C13 69.3(3) 3_465
N5 Zn1 O1 C13 -179.7(3) .
C3 N5 C2 N6 -1.3(5) .
Zn1 N5 C2 N6 175.2(3) .
C3 N5 C2 C1 179.6(4) .
Zn1 N5 C2 C1 -3.9(6) .
C4 N6 C2 N5 1.3(5) .
C5 N6 C2 N5 -179.8(4) .
C4 N6 C2 C1 -179.6(4) .
C5 N6 C2 C1 -0.7(7) .
C2 N5 C3 C4 0.9(5) .
Zn1 N5 C3 C4 -175.7(3) .
N5 C3 C4 N6 -0.2(5) .
C2 N6 C4 C3 -0.7(5) .
C5 N6 C4 C3 -179.7(4) .
C2 N6 C5 C6 -95.3(5) .
C4 N6 C5 C6 83.5(5) .
N6 C5 C6 C7 -175.2(4) .
C5 C6 C7 C8 -179.9(4) .
C11 N7 C8 C7 93.5(5) .
C9 N7 C8 C7 -84.2(5) .
C6 C7 C8 N7 175.3(4) .
C11 N7 C9 C10 1.4(5) .
C8 N7 C9 C10 179.5(4) .
N7 C9 C10 N8 -0.8(5) .
C11 N8 C10 C9 -0.1(5) .
Zn1 N8 C10 C9 -175.3(3) 3_565
C10 N8 C11 N7 1.0(4) .
Zn1 N8 C11 N7 176.1(2) 3_565
C10 N8 C11 C12 -179.7(4) .
Zn1 N8 C11 C12 -4.6(6) 3_565
C9 N7 C11 N8 -1.5(5) .
C8 N7 C11 N8 -179.6(3) .
C9 N7 C11 C12 179.2(4) .
C8 N7 C11 C12 1.1(7) .
Zn1 O1 C13 O2 -7.3(6) .
Zn1 O1 C13 C14 172.5(4) .
O1 C13 C14 C15 -11.3(7) .
O2 C13 C14 C15 168.5(5) .
C13 C14 C15 C16 79.4(6) .
Zn1 O4 C16 O3 -8.1(8) 4
Zn1 O4 C16 C15 167.3(3) 4
C14 C15 C16 O3 -153.2(5) .
C14 C15 C16 O4 31.1(6) .
